data_4128939
loop_
_publ_author_name
'Tremblay, Marie-H\'el\`ene'
'Thouin, F\'elix'
'Leisen, Johannes'
'Bacsa, John'
'Srimath Kandada, Ajay Ram'
'Hoffman, Justin M.'
'Kanatzidis, Mercouri G.'
'Mohite, Aditya D.'
'Silva, Carlos'
'Barlow, Stephen'
'Marder, Seth R.'

_publ_section_title
;
 (4NPEA)<sub>2</sub>PbI<sub>4</sub> (4NPEA = 4-Nitrophenylethylammonium):
 Structural, NMR, and Optical Properties of a 3 \\times 3 Corrugated 2D
 Hybrid Perovskite.
;
_journal_issue 11
_journal_name_full 'Journal of the American Chemical Society'
_journal_page_first 4521
_journal_page_last 4525
_journal_paper_doi 10.1021/jacs.8b13207
_journal_volume 141
_journal_year 2019
_chemical_formula_moiety '(I4 Pb), 2(C8 H11 N2 O2)'
_chemical_formula_sum 'C16 H22 I4 N4 O4 Pb'
_chemical_formula_weight 1049.16
_space_group_crystal_system monoclinic
_space_group_IT_number 14
_space_group_name_Hall '-P 2ybc'
_space_group_name_H-M_alt 'P 1 21/c 1'
_atom_sites_solution_hydrogens geom
_atom_sites_solution_primary dual
_audit_creation_date 2018-10-20
_audit_creation_method
;
Olex2 1.2-alpha
(compiled 2018.07.26 svn.r3523 for OlexSys, GUI svn.r5532)
;
_cell_angle_alpha 90
_cell_angle_beta 98.2252(17)
_cell_angle_gamma 90
_cell_formula_units_Z 8
_cell_length_a 21.0976(4)
_cell_length_b 19.8255(3)
_cell_length_c 12.6149(2)
_cell_measurement_reflns_used 32454
_cell_measurement_temperature 100(2)
_cell_measurement_theta_max 33.7420
_cell_measurement_theta_min 1.9140
_cell_volume 5222.16(15)
_computing_cell_refinement 'CrysAlisPro 1.171.39.43c (Rigaku OD, 2018)'
_computing_data_collection 'CrysAlisPro 1.171.39.43c (Rigaku OD, 2018)'
_computing_data_reduction 'CrysAlisPro 1.171.39.43c (Rigaku OD, 2018)'
_computing_molecular_graphics 'Olex2 (Dolomanov et al., 2009)'
_computing_publication_material 'Olex2 (Dolomanov et al., 2009)'
_computing_structure_refinement 'ShelXL (Sheldrick, 2015)'
_computing_structure_solution 'ShelXT (Sheldrick, 2015)'
_diffrn_ambient_environment N~2~
_diffrn_ambient_temperature 100(2)
_diffrn_detector HyPix
_diffrn_detector_type HyPix
_diffrn_measured_fraction_theta_full 0.999
_diffrn_measured_fraction_theta_max 1.000
_diffrn_measurement_details
;
List of Runs (angles in degrees, time in seconds):

  # Type    Start    End  Width  t~exp~   \w     \q     \k     \f   Frames
--------------------------------------------------------------------------
  1  \w     -2.00  80.00   0.50   25.00    --   15.69  38.00 -60.00  164
  2  \w     57.00  85.00   0.50   25.00    --   15.69   0.00 -30.00   56
  3  \w      4.00  34.00   0.50   25.00    --   15.69  57.00-150.00   60
  4  \w    -34.00  -1.00   0.50   25.00    --   15.69   0.00 -30.00   66
  5  \w    -24.00   5.00   0.50   25.00    --   15.69 -57.00-120.00   58
  6  \w    -56.00  34.00   0.50   25.00    --   15.69 -57.00-150.00  180
  7  \w    -24.00  59.00   0.50   25.00    --  -15.84  38.00-180.00  166
  8  \w    -59.00  34.00   0.50   25.00    --   15.69 -38.00 -60.00  186
  9  \w    -86.00 -32.00   0.50   25.00    --  -15.84 -57.00  60.00  108
 10  \w    -89.00 -21.00   0.50   25.00    --  -15.84 -57.00-180.00  136
;
_diffrn_measurement_device 'four-circle diffractometer'
_diffrn_measurement_device_type 'XtaLAB Synergy, Dualflex, HyPix'
_diffrn_measurement_method '\w scans'
_diffrn_orient_matrix_type 'CrysAlisPro convention (1999,Acta A55,543-557)'
_diffrn_orient_matrix_UB_11 0.0144901000
_diffrn_orient_matrix_UB_12 -0.0293935000
_diffrn_orient_matrix_UB_13 0.0248131000
_diffrn_orient_matrix_UB_21 -0.0307133000
_diffrn_orient_matrix_UB_22 -0.0134875000
_diffrn_orient_matrix_UB_23 0.0038903000
_diffrn_orient_matrix_UB_31 -0.0007337000
_diffrn_orient_matrix_UB_32 -0.0153028000
_diffrn_orient_matrix_UB_33 -0.0509651000
_diffrn_radiation_monochromator mirror
_diffrn_radiation_probe x-ray
_diffrn_radiation_type MoK\a
_diffrn_radiation_wavelength 0.71073
_diffrn_reflns_av_R_equivalents 0.0476
_diffrn_reflns_av_unetI/netI 0.0348
_diffrn_reflns_Laue_measured_fraction_full 0.999
_diffrn_reflns_Laue_measured_fraction_max 1.000
_diffrn_reflns_limit_h_max 29
_diffrn_reflns_limit_h_min -29
_diffrn_reflns_limit_k_max 27
_diffrn_reflns_limit_k_min -27
_diffrn_reflns_limit_l_max 17
_diffrn_reflns_limit_l_min -17
_diffrn_reflns_number 90640
_diffrn_reflns_point_group_measured_fraction_full 0.999
_diffrn_reflns_point_group_measured_fraction_max 1.000
_diffrn_reflns_theta_full 25.242
_diffrn_reflns_theta_max 29.575
_diffrn_reflns_theta_min 1.928
_diffrn_source 'micro-focus sealed X-ray tube'
_diffrn_source_current 1.0
_diffrn_source_type 'PhotonJet (Mo) X-ray Source'
_diffrn_source_voltage 50
_exptl_absorpt_coefficient_mu 11.218
_exptl_absorpt_correction_T_max 0.908
_exptl_absorpt_correction_T_min 0.408
_exptl_absorpt_correction_type gaussian
_exptl_absorpt_process_details
;
CrysAlisPro 1.171.39.43c (Rigaku Oxford Diffraction, 2018)
Numerical absorption correction based on gaussian integration over
			a multifaceted crystal model
Empirical absorption correction using spherical harmonics,
 implemented in SCALE3 ABSPACK scaling algorithm.
;
_exptl_crystal_colour orange
_exptl_crystal_colour_primary orange
_exptl_crystal_density_diffrn 2.669
_exptl_crystal_description plate
_exptl_crystal_F_000 3776
_exptl_crystal_recrystallization_method 'The material was recrystallised from --- by as supplied'
_exptl_crystal_size_max 0.099
_exptl_crystal_size_mid 0.088
_exptl_crystal_size_min 0.019
_refine_diff_density_max 3.260
_refine_diff_density_min -2.533
_refine_diff_density_rms 0.238
_refine_ls_extinction_method none
_refine_ls_goodness_of_fit_ref 1.025
_refine_ls_hydrogen_treatment constr
_refine_ls_matrix_type full
_refine_ls_number_parameters 555
_refine_ls_number_reflns 14658
_refine_ls_number_restraints 603
_refine_ls_restrained_S_all 1.032
_refine_ls_R_factor_all 0.0704
_refine_ls_R_factor_gt 0.0521
_refine_ls_shift/su_max 0.002
_refine_ls_shift/su_mean 0.000
_refine_ls_structure_factor_coef Fsqd
_refine_ls_weighting_details 'w=1/[\s^2^(Fo^2^)+(0.0421P)^2^+85.4699P] where P=(Fo^2^+2Fc^2^)/3'
_refine_ls_weighting_scheme calc
_refine_ls_wR_factor_gt 0.1129
_refine_ls_wR_factor_ref 0.1208
_reflns_Friedel_coverage 0.000
_reflns_number_gt 11561
_reflns_number_total 14658
_reflns_threshold_expression 'I > 2\s(I)'
_cod_data_source_file ja8b13207_si_002.cif
_cod_data_source_block mht-iii-53
_cod_original_cell_volume 5222.17(16)
_cod_database_code 4128939
_shelx_shelxl_version_number 2018/3
_chemical_oxdiff_formula 'C180  I32  N12  O8  Pb8  '
_shelx_space_group_comment
;
The symmetry employed for this shelxl refinement is uniquely defined
by the following loop, which should always be used as a source of
symmetry information in preference to the above space-group names.
They are only intended as comments.
;
_reflns_odcompleteness_completeness 99.98
_reflns_odcompleteness_iscentric 1
_reflns_odcompleteness_theta 30.44
_olex2_refinement_description
;
1. Fixed Uiso
 At 1.2 times of:
  All C(H) groups, All C(H,H) groups, All N(H,H,H) groups
2. Restrained distances
 N2_4-C8_4
 1.48 with sigma of 0.005
 C8_1-C7_1
 1.52 with sigma of 0.005
 N1_3-C1_3
 1.47 with sigma of 0.005
 Pb1-I2B \\sim Pb1-I2A
 with sigma of 0.005
 Pb2-I4A \\sim Pb2-I4B
 with sigma of 0.002
 O2_4-N1_4 \\sim O1_4-N1_4
 with sigma of 0.002
 C6_2-C1_2 \\sim C2_2-C1_2
 with sigma of 0.002
 C3_2-C2_2 \\sim C6_2-C5_2
 with sigma of 0.002
 C5_2-C4_2 \\sim C4_2-C3_2
 with sigma of 0.002
3. Restrained planarity
 C2_3, C1_3, C6_3, C5_3, C4_3, C3_3, N1_3
 with sigma of 0.002
4. Uiso/Uaniso restraints and constraints
I4A \\sim I4B: within 2A with sigma of 0.004 and sigma for terminal atoms of
0.008
I7B \\sim I7A: within 2A with sigma of 0.004 and sigma for terminal atoms of
0.008
Uanis(I7B) \\sim Ueq: with sigma of 0.002 and sigma for terminal atoms of 0.004
Uanis(C6_4) \\sim Ueq: with sigma of 0.002 and sigma for terminal atoms of 0.004
Uanis(C1_2) \\sim Ueq: with sigma of 0.002 and sigma for terminal atoms of 0.004
Uanis(C1_1) \\sim Ueq: with sigma of 0.002 and sigma for terminal atoms of 0.004
Uanis(C1_3) \\sim Ueq: with sigma of 0.002 and sigma for terminal atoms of 0.004
Uanis(I8A) = Uanis(I8B)
Uanis(I2A) = Uanis(I2B)
5. Rigid body (RIGU) restrains
 Pb2, I4A
 with sigma for 1-2 distances of 0.0002 and sigma for 1-3 distances of 0.0002
 O1_4, N1_4, O2_4, C1_4, C2_4, C6_4, C3_4, C5_4, C4_4, C7_4, C8_4, N2_4
 with sigma for 1-2 distances of 0.0001 and sigma for 1-3 distances of 0.0001
 C7_2, O1_2, N1_2, O2_2, C1_2, C2_2, C6_2, C3_2, C5_2, C4_2, C8_2, N2_2
 with sigma for 1-2 distances of 0.0001 and sigma for 1-3 distances of 0.0001
 C7_1, O1_1, N1_1, O2_1, C1_1, C2_1, C6_1, C3_1, C5_1, C4_1, C8_1, N2_1
 with sigma for 1-2 distances of 0.0001 and sigma for 1-3 distances of 0.0001
 C1_3, O1_3, N1_3, O2_3, C2_3, C6_3, C3_3, C5_3, C4_3, C7_3, C8_3, N2_3
 with sigma for 1-2 distances of 0.0001 and sigma for 1-3 distances of 0.0001
6. Same fragment restrains
{O1_2, O2_2, N1_2, N2_2, C1_2, C2_2, C3_2, C4_2, C5_2, C6_2, C7_2, C8_2}
{O1_3, O2_3, N1_3, N2_3, C1_3, C2_3, C3_3, C4_3, C5_3, C6_3, C7_3, C8_3}
{O1_4, O2_4, N1_4, N2_4, C1_4, C2_4, C3_4, C4_4, C5_4, C6_4, C7_4, C8_4}
as
{O1_1, O2_1, N1_1, N2_1, C1_1, C2_1, C3_1, C4_1, C5_1, C6_1, C7_1, C8_1} sigma
for 1-2: 0.002 1-3: 0.004
7. Others
 Sof(I8B)=Sof(I4A)=Sof(I7B)=Sof(I2B)=1-FVAR(1)
 Sof(I2A)=Sof(I8A)=Sof(I7A)=Sof(I4B)=FVAR(1)
8.a Secondary CH2 refined with riding coordinates:
 C7(H7A,H7B), C8(H8A,H8B), C7(H7A,H7B), C8(H8A,H8B), C7(H7A,H7B), C8(H8A,H8B),
 C7(H7A,H7B), C8(H8A,H8B)
8.b Aromatic/amide H refined with riding coordinates:
 C2(H2), C3(H3), C5(H5), C6(H6), C2(H2), C3(H3), C5(H5), C6(H6), C2(H2),
 C3(H3), C5(H5), C6(H6), C2(H2), C3(H3), C5(H5), C6(H6)
8.c Idealised Me refined as rotating group:
 N2(H2A,H2B,H2C), N2(H2A,H2B,H2C), N2(H2A,H2B,H2C), N2(H2A,H2B,H2C)
;
_olex2_diffrn_ambient_temperature_device 'Oxford Cryosystems'
_olex2_exptl_crystal_mounting_method 'The crystal was mounted on a loop with paratone oil'
_olex2_submission_original_sample_id MHT-III-53
_olex2_submission_special_instructions 'No special instructions were received'
_oxdiff_exptl_absorpt_empirical_details
;
Empirical correction (ABSPACK) includes:
- Absorption correction using spherical harmonics
- Frame scaling
;
_oxdiff_exptl_absorpt_empirical_full_max 1.235
_oxdiff_exptl_absorpt_empirical_full_min 0.860

loop_
_space_group_symop_operation_xyz
'x, y, z'
'-x, y+1/2, -z+1/2'
'-x, -y, -z'
'x, -y-1/2, z-1/2'

loop_
_atom_site_label
_atom_site_type_symbol
_atom_site_fract_x
_atom_site_fract_y
_atom_site_fract_z
_atom_site_U_iso_or_equiv
_atom_site_adp_type
_atom_site_occupancy
_atom_site_site_symmetry_order
_atom_site_calc_flag
_atom_site_refinement_flags_posn
_atom_site_refinement_flags_adp
_atom_site_refinement_flags_occupancy
_atom_site_disorder_assembly
_atom_site_disorder_group
I1 I 0.62079(3) 0.59502(3) 0.99335(5) 0.04032(15) Uani 1 1 d . . . . .
I8B I 0.81514(8) 0.16864(8) 0.53886(15) 0.0389(2) Uani 0.4076(13) 1 d . . . A 2
I3 I 0.47827(3) 0.47757(4) 0.74536(4) 0.04070(15) Uani 1 1 d . . . . .
I5 I 0.56080(3) 0.35279(3) 0.49787(6) 0.04766(17) Uani 1 1 d . . . . .
I6 I 0.78379(4) 0.37647(3) 0.50661(6) 0.0540(2) Uani 1 1 d . . . . .
Pb1 Pb 0.500000 0.500000 1.000000 0.02431(9) Uani 1 2 d DS T P . .
Pb2 Pb 0.500000 0.500000 0.500000 0.02238(9) Uani 1 2 d DS TU P . .
Pb3 Pb 0.69303(2) 0.25864(2) 0.52252(2) 0.02703(7) Uani 1 1 d . . . . .
I2A I 0.41670(8) 0.63569(7) 0.98525(15) 0.0348(3) Uani 0.5924(13) 1 d D . . A 1
I4A I 0.64063(9) 0.5509(2) 0.5705(3) 0.0408(8) Uani 0.4076(13) 1 d D U . A 1
I7B I 0.67603(14) 0.27640(13) 0.7732(2) 0.0445(5) Uani 0.4076(13) 1 d . U . A 2
I8A I 0.79559(5) 0.15395(6) 0.58059(10) 0.0389(2) Uani 0.5924(13) 1 d . . . A 1
I7A I 0.69130(11) 0.25220(8) 0.77454(13) 0.0487(4) Uani 0.5924(13) 1 d . U . A 1
I2B I 0.40070(12) 0.62166(11) 0.9621(2) 0.0348(3) Uani 0.4076(13) 1 d D . . A 2
I4B I 0.63170(7) 0.56370(14) 0.59626(18) 0.0343(4) Uani 0.5924(13) 1 d D U . A 2
O1_1 O 0.8387(5) 0.6923(6) 0.9924(8) 0.099(3) Uani 1 1 d D U . . .
O2_1 O 0.8057(4) 0.7692(5) 1.0914(6) 0.077(2) Uani 1 1 d D U . . .
N1_1 N 0.8008(4) 0.7333(4) 1.0142(6) 0.0623(16) Uani 1 1 d D U . . .
N2_1 N 0.5175(5) 0.6721(4) 0.7741(8) 0.0580(19) Uani 1 1 d D U . . .
H2A_1 H 0.514621 0.650985 0.711296 0.070 Uiso 1 1 calc GR . . . .
H2B_1 H 0.484995 0.659595 0.807578 0.070 Uiso 1 1 calc GR . . . .
H2C_1 H 0.554312 0.661252 0.814050 0.070 Uiso 1 1 calc GR . . . .
C1_1 C 0.7421(4) 0.7420(5) 0.9355(7) 0.0642(14) Uani 1 1 d D U . . .
C2_1 C 0.6974(4) 0.7874(5) 0.9555(7) 0.0545(15) Uani 1 1 d D U . . .
H2_1 H 0.703976 0.812441 1.018399 0.065 Uiso 1 1 calc R . . . .
C3_1 C 0.6435(4) 0.7967(5) 0.8857(6) 0.0537(15) Uani 1 1 d D U . . .
H3_1 H 0.612907 0.827502 0.901360 0.064 Uiso 1 1 calc R . . . .
C4_1 C 0.6334(4) 0.7600(4) 0.7889(6) 0.0547(11) Uani 1 1 d D U . . .
C5_1 C 0.6815(4) 0.7136(5) 0.7710(7) 0.0557(16) Uani 1 1 d D U . . .
H5_1 H 0.676601 0.688127 0.708395 0.067 Uiso 1 1 calc R . . . .
C6_1 C 0.7343(4) 0.7058(5) 0.8436(7) 0.0604(18) Uani 1 1 d D U . . .
H6_1 H 0.765770 0.675295 0.830528 0.072 Uiso 1 1 calc R . . . .
C7_1 C 0.5747(4) 0.7692(5) 0.7139(6) 0.0581(11) Uani 1 1 d D U . . .
H7A_1 H 0.578504 0.744441 0.648781 0.070 Uiso 1 1 calc R . . . .
H7B_1 H 0.570336 0.816643 0.695310 0.070 Uiso 1 1 calc R . . . .
C8_1 C 0.5150(4) 0.7463(4) 0.7562(9) 0.0571(15) Uani 1 1 d D U . . .
H8A_1 H 0.511501 0.769262 0.823080 0.069 Uiso 1 1 calc R . . . .
H8B_1 H 0.477566 0.757665 0.705273 0.069 Uiso 1 1 calc R . . . .
O1_2 O 1.0292(5) 0.6067(9) 0.9098(10) 0.155(5) Uani 1 1 d D U . . .
O2_2 O 0.9991(6) 0.6464(9) 0.7520(10) 0.153(4) Uani 1 1 d D U . . .
N1_2 N 0.9908(5) 0.6166(7) 0.8316(8) 0.120(3) Uani 1 1 d D U . . .
N2_2 N 0.6514(4) 0.4414(7) 0.7926(10) 0.102(3) Uani 1 1 d D U . . .
H2A_2 H 0.635159 0.462480 0.732576 0.123 Uiso 1 1 calc GR . . . .
H2B_2 H 0.623052 0.442231 0.838579 0.123 Uiso 1 1 calc GR . . . .
H2C_2 H 0.660086 0.398759 0.777812 0.123 Uiso 1 1 calc GR . . . .
C1_2 C 0.9293(4) 0.5797(6) 0.8257(10) 0.0980(18) Uani 1 1 d D U . . .
C2_2 C 0.8805(4) 0.5958(6) 0.7481(9) 0.084(2) Uani 1 1 d D U . . .
H2_2 H 0.885234 0.631388 0.701886 0.101 Uiso 1 1 calc R . . . .
C3_2 C 0.8252(5) 0.5607(7) 0.7370(12) 0.117(3) Uani 1 1 d D U . . .
H3_2 H 0.790521 0.574637 0.687917 0.141 Uiso 1 1 calc R . . . .
C4_2 C 0.8202(5) 0.5028(6) 0.8004(10) 0.117(2) Uani 1 1 d D U . . .
C5_2 C 0.8683(6) 0.4938(7) 0.8893(11) 0.114(3) Uani 1 1 d D U . . .
H5_2 H 0.862509 0.462620 0.942143 0.136 Uiso 1 1 calc R . . . .
C6_2 C 0.9226(5) 0.5304(6) 0.8974(9) 0.092(2) Uani 1 1 d D U . . .
H6_2 H 0.955761 0.521700 0.952706 0.110 Uiso 1 1 calc R . . . .
C7_2 C 0.7648(4) 0.4584(6) 0.7784(11) 0.113(2) Uani 1 1 d D U . . .
H7A_2 H 0.778352 0.412379 0.795053 0.136 Uiso 1 1 calc R . . . .
H7B_2 H 0.748550 0.460409 0.702557 0.136 Uiso 1 1 calc R . . . .
C8_2 C 0.7113(5) 0.4759(7) 0.8411(10) 0.108(3) Uani 1 1 d D U . . .
H8A_2 H 0.722575 0.461715 0.914976 0.130 Uiso 1 1 calc R . . . .
H8B_2 H 0.704719 0.524315 0.840192 0.130 Uiso 1 1 calc R . . . .
O1_3 O 1.0357(8) 0.5588(10) 0.5821(13) 0.242(6) Uani 1 1 d D U . . .
O2_3 O 1.1138(5) 0.5554(5) 0.7118(8) 0.103(3) Uani 1 1 d D U . . .
N1_3 N 1.0627(4) 0.5379(5) 0.6657(8) 0.147(3) Uani 1 1 d D U . . .
N2_3 N 0.8838(6) 0.2119(6) 0.8317(11) 0.102(3) Uani 1 1 d D U . . .
H2A_3 H 0.856685 0.188040 0.785871 0.122 Uiso 1 1 calc GR . . . .
H2B_3 H 0.865552 0.221855 0.889154 0.122 Uiso 1 1 calc GR . . . .
H2C_3 H 0.919192 0.187933 0.851508 0.122 Uiso 1 1 calc GR . . . .
C1_3 C 1.0343(3) 0.4778(4) 0.7108(5) 0.0919(18) Uani 1 1 d D U . . .
C2_3 C 1.0654(4) 0.4494(4) 0.8011(6) 0.0742(18) Uani 1 1 d D U . . .
H2_3 H 1.103887 0.467899 0.833356 0.089 Uiso 1 1 calc R . . . .
C3_3 C 1.0414(4) 0.3948(4) 0.8449(7) 0.082(2) Uani 1 1 d D U . . .
H3_3 H 1.063362 0.375910 0.907019 0.098 Uiso 1 1 calc R . . . .
C4_3 C 0.9830(4) 0.3662(5) 0.7968(7) 0.102(3) Uani 1 1 d D U . . .
C5_3 C 0.9523(5) 0.3975(5) 0.7028(8) 0.086(2) Uani 1 1 d D U . . .
H5_3 H 0.913678 0.380242 0.668518 0.103 Uiso 1 1 calc R . . . .
C6_3 C 0.9783(4) 0.4521(4) 0.6622(7) 0.087(3) Uani 1 1 d D U . . .
H6_3 H 0.957553 0.472183 0.600161 0.105 Uiso 1 1 calc R . . . .
C7_3 C 0.9545(8) 0.3106(8) 0.8492(11) 0.144(3) Uani 1 1 d D U . . .
H7A_3 H 0.938531 0.327824 0.912287 0.173 Uiso 1 1 calc R . . . .
H7B_3 H 0.987677 0.277832 0.872902 0.173 Uiso 1 1 calc R . . . .
C8_3 C 0.9006(11) 0.2755(10) 0.7793(15) 0.196(5) Uani 1 1 d D U . . .
H8A_3 H 0.863526 0.304836 0.767484 0.235 Uiso 1 1 calc R . . . .
H8B_3 H 0.913541 0.265236 0.710241 0.235 Uiso 1 1 calc R . . . .
O1_4 O 0.9546(7) 0.7532(7) 0.3758(13) 0.176(5) Uani 1 1 d D U . . .
O2_4 O 0.9839(6) 0.6840(7) 0.5051(11) 0.148(4) Uani 1 1 d D U . . .
N1_4 N 0.9484(5) 0.7040(6) 0.4289(10) 0.109(3) Uani 1 1 d D U . . .
N2_4 N 0.6805(8) 0.4368(6) 0.2630(16) 0.147(6) Uani 1 1 d D U . . .
H2A_4 H 0.649630 0.437195 0.206982 0.177 Uiso 1 1 calc GR . . . .
H2B_4 H 0.663940 0.446771 0.322145 0.177 Uiso 1 1 calc GR . . . .
H2C_4 H 0.698232 0.395988 0.269674 0.177 Uiso 1 1 calc GR . . . .
C1_4 C 0.8911(5) 0.6619(5) 0.3948(8) 0.085(2) Uani 1 1 d D U . . .
C2_4 C 0.8788(5) 0.6086(6) 0.4558(9) 0.093(3) Uani 1 1 d D U . . .
H2_4 H 0.908171 0.596913 0.515156 0.112 Uiso 1 1 calc R . . . .
C3_4 C 0.8247(5) 0.5723(6) 0.4317(9) 0.088(2) Uani 1 1 d D U . . .
H3_4 H 0.816321 0.536532 0.475339 0.106 Uiso 1 1 calc R . . . .
C4_4 C 0.7807(5) 0.5885(5) 0.3402(8) 0.0901(17) Uani 1 1 d D U . . .
C5_4 C 0.7979(5) 0.6410(5) 0.2743(8) 0.082(2) Uani 1 1 d D U . . .
H5_4 H 0.772289 0.650352 0.209643 0.099 Uiso 1 1 calc R . . . .
C6_4 C 0.8511(6) 0.6777(7) 0.3046(10) 0.1026(19) Uani 1 1 d D U . . .
H6_4 H 0.860513 0.714169 0.263207 0.123 Uiso 1 1 calc R . . . .
C7_4 C 0.7221(5) 0.5493(5) 0.3134(10) 0.0926(17) Uani 1 1 d D U . . .
H7A_4 H 0.689392 0.577969 0.274532 0.111 Uiso 1 1 calc R . . . .
H7B_4 H 0.707066 0.535380 0.379166 0.111 Uiso 1 1 calc R . . . .
C8_4 C 0.7301(6) 0.4876(6) 0.2467(12) 0.097(3) Uani 1 1 d D U . . .
H8A_4 H 0.725973 0.499920 0.171634 0.116 Uiso 1 1 calc R . . . .
H8B_4 H 0.772452 0.468568 0.267472 0.116 Uiso 1 1 calc R . . . .

loop_
_atom_site_aniso_label
_atom_site_aniso_U_11
_atom_site_aniso_U_22
_atom_site_aniso_U_33
_atom_site_aniso_U_23
_atom_site_aniso_U_13
_atom_site_aniso_U_12
I1 0.0499(4) 0.0349(3) 0.0403(3) -0.0060(2) 0.0203(3) -0.0107(3)
I8B 0.0360(5) 0.0337(5) 0.0466(6) 0.0041(4) 0.0046(4) 0.0078(4)
I3 0.0466(3) 0.0620(4) 0.0140(2) -0.0038(2) 0.0061(2) -0.0152(3)
I5 0.0482(4) 0.0300(3) 0.0616(4) -0.0037(3) -0.0031(3) 0.0130(3)
I6 0.0741(5) 0.0312(3) 0.0639(4) -0.0100(3) 0.0346(4) -0.0206(3)
Pb1 0.0386(2) 0.01832(17) 0.01633(17) 0.00090(14) 0.00493(15) 0.00483(16)
Pb2 0.0272(2) 0.02420(18) 0.01482(16) -0.00292(14) -0.00021(14) 0.00317(15)
Pb3 0.03655(17) 0.02407(14) 0.01912(13) 0.00255(10) -0.00066(11) -0.00272(12)
I2A 0.0407(9) 0.0195(6) 0.0428(9) 0.0051(5) 0.0008(6) 0.0063(5)
I4A 0.0562(14) 0.0351(14) 0.0260(15) 0.0023(9) -0.0115(9) -0.0150(11)
I7B 0.0698(12) 0.0484(12) 0.0150(7) 0.0015(9) 0.0056(7) 0.0064(10)
I8A 0.0360(5) 0.0337(5) 0.0466(6) 0.0041(4) 0.0046(4) 0.0078(4)
I7A 0.0946(13) 0.0381(8) 0.0136(5) 0.0009(6) 0.0082(6) 0.0008(7)
I2B 0.0407(9) 0.0195(6) 0.0428(9) 0.0051(5) 0.0008(6) 0.0063(5)
I4B 0.0337(6) 0.0394(11) 0.0259(10) 0.0039(6) -0.0085(5) -0.0123(6)
O1_1 0.090(2) 0.112(4) 0.088(3) -0.025(3) -0.011(2) 0.031(3)
O2_1 0.077(3) 0.079(4) 0.071(2) -0.004(2) 0.001(2) 0.009(3)
N1_1 0.0673(17) 0.059(3) 0.0612(18) 0.0104(19) 0.0109(16) -0.0039(18)
N2_1 0.065(4) 0.063(3) 0.048(5) 0.009(3) 0.012(4) -0.0119(18)
C1_1 0.0688(16) 0.062(2) 0.0621(16) 0.0061(14) 0.0097(12) -0.0013(14)
C2_1 0.0637(17) 0.048(3) 0.0533(17) 0.0149(19) 0.0145(15) -0.0096(18)
C3_1 0.0631(17) 0.048(3) 0.0521(18) 0.0152(18) 0.0154(15) -0.0102(19)
C4_1 0.0623(16) 0.051(2) 0.0530(17) 0.0135(15) 0.0154(14) -0.0096(14)
C5_1 0.0623(18) 0.050(3) 0.0567(17) 0.0127(19) 0.0163(15) -0.0101(19)
C6_1 0.0652(19) 0.057(3) 0.0603(17) 0.009(2) 0.0132(16) -0.005(2)
C7_1 0.0628(16) 0.061(3) 0.0526(18) 0.0120(16) 0.0152(14) -0.0076(15)
C8_1 0.0628(16) 0.063(3) 0.047(3) 0.008(3) 0.0129(18) -0.0114(18)
O1_2 0.108(3) 0.216(12) 0.136(4) 0.057(6) -0.005(3) -0.034(5)
O2_2 0.113(4) 0.205(9) 0.134(4) 0.053(4) -0.008(3) -0.039(5)
N1_2 0.102(2) 0.134(5) 0.120(3) 0.021(3) 0.006(2) -0.008(3)
N2_2 0.095(2) 0.117(7) 0.092(6) 0.065(4) 0.005(3) 0.021(3)
C1_2 0.0943(19) 0.101(2) 0.100(2) -0.0015(17) 0.0164(15) 0.0083(15)
C2_2 0.090(2) 0.081(4) 0.084(3) -0.019(3) 0.025(2) 0.019(2)
C3_2 0.101(2) 0.117(4) 0.129(5) 0.026(4) 0.000(3) -0.001(2)
C4_2 0.099(2) 0.118(3) 0.131(4) 0.028(3) 0.003(2) 0.002(2)
C5_2 0.094(3) 0.118(5) 0.126(4) 0.025(4) 0.008(3) 0.006(3)
C6_2 0.087(2) 0.095(4) 0.097(3) -0.006(3) 0.025(2) 0.019(2)
C7_2 0.096(2) 0.116(3) 0.124(4) 0.028(3) 0.006(2) 0.005(2)
C8_2 0.095(3) 0.115(6) 0.110(5) 0.057(5) 0.001(3) 0.024(3)
O1_3 0.209(6) 0.262(7) 0.214(5) 0.139(6) -0.107(5) -0.143(6)
O2_3 0.101(3) 0.112(4) 0.095(5) 0.002(4) 0.006(3) -0.012(3)
N1_3 0.129(3) 0.151(4) 0.145(4) 0.050(3) -0.032(3) -0.046(3)
N2_3 0.083(6) 0.138(4) 0.087(7) 0.024(5) 0.019(5) -0.013(4)
C1_3 0.089(2) 0.094(2) 0.092(2) -0.0034(16) 0.0121(15) 0.0026(15)
C2_3 0.075(2) 0.077(3) 0.075(2) -0.021(2) 0.027(2) 0.020(2)
C3_3 0.081(3) 0.086(3) 0.082(3) -0.013(3) 0.020(2) 0.013(2)
C4_3 0.096(3) 0.107(4) 0.099(4) 0.007(3) 0.004(3) -0.005(3)
C5_3 0.085(3) 0.089(3) 0.085(3) -0.008(3) 0.016(3) 0.007(3)
C6_3 0.086(2) 0.089(3) 0.087(3) -0.008(3) 0.016(3) 0.006(3)
C7_3 0.125(5) 0.162(4) 0.131(4) 0.050(3) -0.028(3) -0.045(4)
C8_3 0.199(6) 0.209(5) 0.151(6) 0.091(5) -0.071(5) -0.108(5)
O1_4 0.173(5) 0.153(5) 0.179(6) 0.059(5) -0.050(5) -0.063(5)
O2_4 0.147(4) 0.133(6) 0.152(5) 0.034(5) -0.026(4) -0.039(4)
N1_4 0.119(3) 0.097(4) 0.111(4) -0.003(3) 0.009(3) -0.008(3)
N2_4 0.149(7) 0.101(4) 0.205(14) -0.060(6) 0.073(9) -0.018(4)
C1_4 0.098(2) 0.072(3) 0.089(2) -0.024(2) 0.028(2) 0.015(2)
C2_4 0.105(3) 0.082(3) 0.094(3) -0.016(3) 0.020(3) 0.007(2)
C3_4 0.101(3) 0.075(3) 0.090(3) -0.020(3) 0.023(2) 0.011(2)
C4_4 0.101(2) 0.081(3) 0.091(3) -0.017(2) 0.023(2) 0.010(2)
C5_4 0.093(2) 0.072(3) 0.088(3) -0.023(2) 0.031(2) 0.020(2)
C6_4 0.109(2) 0.097(2) 0.103(2) -0.0043(16) 0.0163(15) -0.0006(16)
C7_4 0.101(2) 0.079(3) 0.099(4) -0.013(2) 0.020(2) 0.011(2)
C8_4 0.100(4) 0.084(3) 0.105(7) -0.020(4) 0.010(4) 0.014(3)

loop_
_atom_type_symbol
_atom_type_description
_atom_type_scat_dispersion_real
_atom_type_scat_dispersion_imag
_atom_type_scat_source
C C 0.0033 0.0016 'International Tables Vol C Tables 4.2.6.8 and 6.1.1.4'
H H 0.0000 0.0000 'International Tables Vol C Tables 4.2.6.8 and 6.1.1.4'
I I -0.4742 1.8119 'International Tables Vol C Tables 4.2.6.8 and 6.1.1.4'
N N 0.0061 0.0033 'International Tables Vol C Tables 4.2.6.8 and 6.1.1.4'
O O 0.0106 0.0060 'International Tables Vol C Tables 4.2.6.8 and 6.1.1.4'
Pb Pb -3.3944 10.1111 'International Tables Vol C Tables 4.2.6.8 and 6.1.1.4'

loop_
_exptl_crystal_face_index_h
_exptl_crystal_face_index_k
_exptl_crystal_face_index_l
_exptl_crystal_face_perp_dist
1 -4 -5 0.0476
-1 4 5 0.0476
0 -5 2 0.0438
0 5 -2 0.0438
1 0 0 0.0095
-1 0 0 0.0095
0 -5 -1 0.0488
0 5 1 0.0488

loop_
_geom_angle_atom_site_label_1
_geom_angle_atom_site_label_2
_geom_angle_atom_site_label_3
_geom_angle
_geom_angle_site_symmetry_1
_geom_angle_site_symmetry_3
Pb1 I3 Pb2 157.22(2) . .
Pb2 I5 Pb3 147.53(3) . .
I1 Pb1 I1 180.0 3_667 .
I1 Pb1 I3 86.794(16) 3_667 .
I1 Pb1 I3 93.206(16) . .
I1 Pb1 I3 93.205(16) 3_667 3_667
I1 Pb1 I3 86.794(16) . 3_667
I1 Pb1 I2A 86.33(3) . .
I1 Pb1 I2A 93.67(3) 3_667 .
I1 Pb1 I2A 86.33(3) 3_667 3_667
I1 Pb1 I2A 93.67(3) . 3_667
I1 Pb1 I2B 93.43(5) . .
I1 Pb1 I2B 93.43(5) 3_667 3_667
I1 Pb1 I2B 86.57(5) . 3_667
I1 Pb1 I2B 86.57(5) 3_667 .
I3 Pb1 I3 180.00(2) 3_667 .
I2A Pb1 I3 93.42(4) 3_667 3_667
I2A Pb1 I3 93.42(4) . .
I2A Pb1 I3 86.58(4) 3_667 .
I2A Pb1 I3 86.58(4) . 3_667
I2A Pb1 I2A 180.00(6) 3_667 .
I2B Pb1 I3 92.40(6) 3_667 .
I2B Pb1 I3 87.60(6) . .
I2B Pb1 I2B 180.00(9) 3_667 .
I3 Pb2 I3 180.0 . 3_666
I5 Pb2 I3 89.681(19) 3_666 3_666
I5 Pb2 I3 89.682(19) . .
I5 Pb2 I3 90.318(19) . 3_666
I5 Pb2 I3 90.318(19) 3_666 .
I5 Pb2 I5 180.0 3_666 .
I4A Pb2 I3 91.76(7) 3_666 3_666
I4A Pb2 I3 91.77(7) . .
I4A Pb2 I3 88.23(7) 3_666 .
I4A Pb2 I3 88.24(7) . 3_666
I4A Pb2 I5 86.09(8) 3_666 3_666
I4A Pb2 I5 86.09(8) . .
I4A Pb2 I5 93.91(8) 3_666 .
I4A Pb2 I5 93.91(8) . 3_666
I4A Pb2 I4A 180.00(12) . 3_666
I4B Pb2 I3 85.62(5) . .
I4B Pb2 I3 94.38(5) 3_666 .
I4B Pb2 I5 92.10(5) . .
I4B Pb2 I5 87.90(5) 3_666 .
I4B Pb2 I4B 180.0 3_666 .
I8B Pb3 I5 178.26(4) . .
I8B Pb3 I7B 101.70(6) . .
I5 Pb3 I2A 80.75(3) . 2_646
I5 Pb3 I2B 88.09(5) . 2_646
I6 Pb3 I8B 85.52(4) . .
I6 Pb3 I5 95.16(2) . .
I6 Pb3 I2A 173.52(3) . 2_646
I6 Pb3 I7B 97.98(5) . .
I6 Pb3 I7B 94.88(5) . 4_565
I6 Pb3 I7A 84.51(4) . 4_565
I6 Pb3 I7A 101.16(4) . .
I6 Pb3 I2B 176.65(5) . 2_646
I2A Pb3 I2B 8.47(4) 2_646 2_646
I7B Pb3 I5 93.18(6) 4_565 .
I7B Pb3 I5 79.80(5) . .
I7B Pb3 I7B 165.83(10) 4_565 .
I8A Pb3 I5 166.14(3) . .
I8A Pb3 I6 96.20(3) . .
I8A Pb3 I2A 88.58(3) . 2_646
I8A Pb3 I7B 93.74(6) . 4_565
I8A Pb3 I7A 80.80(4) . .
I8A Pb3 I7A 95.80(4) . 4_565
I8A Pb3 I2B 80.70(5) . 2_646
I7A Pb3 I5 93.16(4) 4_565 .
I7A Pb3 I5 89.23(4) . .
I7A Pb3 I2A 83.90(5) . 2_646
I7A Pb3 I2A 90.67(5) 4_565 2_646
I7A Pb3 I7B 163.50(5) . 4_565
I7A Pb3 I7B 10.42(4) 4_565 4_565
I7A Pb3 I7A 173.63(2) 4_565 .
I7A Pb3 I2B 94.52(6) 4_565 2_646
I7A Pb3 I2B 79.66(6) . 2_646
Pb1 I2A Pb3 169.29(6) . 2_656
Pb3 I7B Pb3 157.28(9) 4_566 .
Pb3 I7A Pb3 177.90(7) 4_566 .
Pb1 I2B Pb3 167.69(9) . 2_656
O1_1 N1_1 C1_1 116.5(6) . .
O2_1 N1_1 O1_1 127.3(7) . .
O2_1 N1_1 C1_1 116.2(6) . .
C2_1 C1_1 N1_1 119.4(5) . .
C2_1 C1_1 C6_1 120.7(7) . .
C6_1 C1_1 N1_1 120.0(5) . .
C3_1 C2_1 C1_1 121.0(7) . .
C2_1 C3_1 C4_1 120.2(7) . .
C3_1 C4_1 C5_1 116.9(8) . .
C3_1 C4_1 C7_1 120.4(6) . .
C5_1 C4_1 C7_1 122.7(6) . .
C6_1 C5_1 C4_1 120.6(7) . .
C5_1 C6_1 C1_1 120.6(7) . .
C4_1 C7_1 C8_1 114.0(5) . .
N2_1 C8_1 C7_1 109.7(5) . .
O1_2 N1_2 C1_2 116.3(6) . .
O2_2 N1_2 O1_2 127.3(8) . .
O2_2 N1_2 C1_2 115.7(6) . .
C2_2 C1_2 N1_2 119.3(5) . .
C6_2 C1_2 N1_2 119.8(5) . .
C6_2 C1_2 C2_2 120.9(7) . .
C3_2 C2_2 C1_2 120.7(7) . .
C2_2 C3_2 C4_2 119.6(7) . .
C3_2 C4_2 C5_2 116.7(8) . .
C3_2 C4_2 C7_2 120.4(6) . .
C5_2 C4_2 C7_2 122.7(6) . .
C6_2 C5_2 C4_2 120.0(7) . .
C5_2 C6_2 C1_2 120.4(7) . .
C4_2 C7_2 C8_2 113.7(6) . .
N2_2 C8_2 C7_2 109.5(6) . .
O1_3 N1_3 O2_3 127.3(8) . .
O1_3 N1_3 C1_3 116.7(6) . .
O2_3 N1_3 C1_3 115.5(6) . .
C2_3 C1_3 N1_3 118.9(5) . .
C6_3 C1_3 N1_3 120.3(5) . .
C6_3 C1_3 C2_3 120.8(7) . .
C3_3 C2_3 C1_3 121.0(7) . .
C2_3 C3_3 C4_3 120.1(7) . .
C3_3 C4_3 C7_3 119.9(6) . .
C5_3 C4_3 C3_3 117.0(8) . .
C5_3 C4_3 C7_3 122.9(6) . .
C6_3 C5_3 C4_3 120.5(7) . .
C5_3 C6_3 C1_3 120.6(7) . .
C4_3 C7_3 C8_3 114.2(5) . .
N2_3 C8_3 C7_3 109.8(6) . .
O1_4 N1_4 C1_4 116.5(6) . .
O2_4 N1_4 O1_4 127.6(8) . .
O2_4 N1_4 C1_4 115.9(6) . .
C2_4 C1_4 N1_4 119.3(5) . .
C6_4 C1_4 N1_4 119.8(5) . .
C6_4 C1_4 C2_4 120.9(7) . .
C3_4 C2_4 C1_4 120.9(7) . .
C2_4 C3_4 C4_4 120.0(7) . .
C3_4 C4_4 C5_4 117.1(8) . .
C3_4 C4_4 C7_4 120.3(6) . .
C5_4 C4_4 C7_4 122.5(6) . .
C6_4 C5_4 C4_4 120.3(7) . .
C5_4 C6_4 C1_4 120.5(7) . .
C4_4 C7_4 C8_4 113.7(5) . .
N2_4 C8_4 C7_4 109.5(6) . .

loop_
_geom_bond_atom_site_label_1
_geom_bond_atom_site_label_2
_geom_bond_distance
_geom_bond_site_symmetry_2
I1 Pb1 3.1797(6) .
I8B Pb3 3.1162(16) .
I3 Pb1 3.2102(5) .
I3 Pb2 3.2240(5) .
I5 Pb2 3.1896(6) .
I5 Pb3 3.3340(7) .
I6 Pb3 3.0453(7) .
Pb1 I2A 3.2041(14) .
Pb1 I2A 3.2040(14) 3_667
Pb1 I2B 3.186(2) 3_667
Pb1 I2B 3.186(2) .
Pb2 I4A 3.1398(15) .
Pb2 I4A 3.1399(15) 3_666
Pb2 I4B 3.1343(10) 3_666
Pb2 I4B 3.1343(10) .
Pb3 I2A 3.3535(15) 2_646
Pb3 I7B 3.253(3) .
Pb3 I7B 3.190(2) 4_565
Pb3 I8A 3.0122(11) .
Pb3 I7A 3.1306(17) 4_565
Pb3 I7A 3.1872(17) .
Pb3 I2B 3.381(2) 2_646
O1_1 N1_1 1.200(5) .
O2_1 N1_1 1.199(5) .
N1_1 C1_1 1.482(5) .
N2_1 C8_1 1.489(5) .
C1_1 C2_1 1.352(6) .
C1_1 C6_1 1.353(6) .
C2_1 C3_1 1.348(7) .
C3_1 C4_1 1.411(7) .
C4_1 C5_1 1.411(7) .
C4_1 C7_1 1.458(10) .
C5_1 C6_1 1.348(7) .
C7_1 C8_1 1.508(5) .
O1_2 N1_2 1.200(5) .
O2_2 N1_2 1.200(5) .
N1_2 C1_2 1.482(5) .
N2_2 C8_2 1.490(5) .
C1_2 C2_2 1.353(6) .
C1_2 C6_2 1.352(6) .
C2_2 C3_2 1.349(7) .
C3_2 C4_2 1.412(7) .
C4_2 C5_2 1.412(7) .
C4_2 C7_2 1.458(10) .
C5_2 C6_2 1.348(7) .
C7_2 C8_2 1.508(5) .
O1_3 N1_3 1.200(5) .
O2_3 N1_3 1.201(5) .
N1_3 C1_3 1.482(5) .
N2_3 C8_3 1.489(5) .
C1_3 C2_3 1.353(6) .
C1_3 C6_3 1.352(6) .
C2_3 C3_3 1.347(7) .
C3_3 C4_3 1.412(7) .
C4_3 C5_3 1.411(7) .
C4_3 C7_3 1.458(10) .
C5_3 C6_3 1.348(7) .
C7_3 C8_3 1.507(5) .
O1_4 N1_4 1.200(5) .
O2_4 N1_4 1.199(5) .
N1_4 C1_4 1.482(5) .
N2_4 C8_4 1.489(5) .
C1_4 C2_4 1.353(6) .
C1_4 C6_4 1.352(6) .
C2_4 C3_4 1.348(7) .
C3_4 C4_4 1.411(7) .
C4_4 C5_4 1.411(7) .
C4_4 C7_4 1.459(10) .
C5_4 C6_4 1.347(7) .
C7_4 C8_4 1.508(5) .

loop_
_exptl_oxdiff_crystal_face_indexfrac_h
_exptl_oxdiff_crystal_face_indexfrac_k
_exptl_oxdiff_crystal_face_indexfrac_l
_exptl_oxdiff_crystal_face_x
_exptl_oxdiff_crystal_face_y
_exptl_oxdiff_crystal_face_z
1.0066 -3.9919 -4.9978 0.0079 0.0035 0.3151
-1.0066 3.9919 4.9978 -0.0079 -0.0035 -0.3151
0.0126 -5.0048 1.9973 0.1969 0.0749 -0.0252
-0.0126 5.0048 -1.9973 -0.1969 -0.0749 0.0252
1.0009 0.0013 -0.0006 0.0145 -0.0308 -0.0007
-1.0009 -0.0013 0.0006 -0.0145 0.0308 0.0007
0.0106 -5.0000 -1.0004 0.1223 0.0632 0.1275
-0.0106 5.0000 1.0004 -0.1223 -0.0632 -0.1275
